data_4509311
loop_
_publ_author_name
'Han, Zhangang'
'Gao, Yuanzhe'
'Zhai, Xueliang'
'Peng, Jun'
'Tian, Aixiang'
'Zhao, Yulong'
'Hu, Changwen'

_publ_section_title
;
 Self-Process-Programmed Structural Diversity in Supramolecular Assembly
 Based on Polyoxometalate Anion and Halogensubstituted Bipyridine Cation
;
_journal_issue 2
_journal_name_full 'Crystal Growth &amp; Design'
_journal_page_first 1225
_journal_paper_doi 10.1021/cg8012206
_journal_volume 9
_journal_year 2009
_chemical_formula_sum 'C112 H93 Br7 N14 O67 P2 W18'
_chemical_formula_weight 6637.24
_chemical_name_systematic
; 
 ? 
;
_space_group_IT_number 2
_symmetry_cell_setting triclinic
_symmetry_space_group_name_Hall '-P 1'
_symmetry_space_group_name_H-M 'P -1'
_atom_sites_solution_hydrogens geom
_atom_sites_solution_primary direct
_atom_sites_solution_secondary difmap
_audit_creation_method SHELXL-97
_cell_angle_alpha 80.48(3)
_cell_angle_beta 81.48(3)
_cell_angle_gamma 65.07(3)
_cell_formula_units_Z 2
_cell_length_a 14.962(3)
_cell_length_b 17.570(4)
_cell_length_c 32.825(7)
_cell_measurement_temperature 293(2)
_cell_measurement_theta_max 27.48
_cell_measurement_theta_min 2.14
_cell_volume 7688(3)
_computing_cell_refinement 'RAPID AUTO'
_computing_data_collection 'RAPID AUTO'
_computing_data_reduction 'RAPID AUTO'
_computing_structure_refinement 'SHELXL-97 (Sheldrick, 1997)'
_computing_structure_solution 'SHELXS-97 (Sheldrick, 1990)'
_diffrn_ambient_temperature 293(2)
_diffrn_detector_area_resol_mean 0.01
_diffrn_measured_fraction_theta_full 0.899
_diffrn_measured_fraction_theta_max 0.899
_diffrn_measurement_device_type 'Rigaku R-AXIS RAPID IP'
_diffrn_measurement_method Oscillation
_diffrn_radiation_monochromator graphite
_diffrn_radiation_source 'fine-focus sealed tube'
_diffrn_radiation_type MoK\a
_diffrn_radiation_wavelength 0.71073
_diffrn_reflns_av_R_equivalents 0.0467
_diffrn_reflns_av_sigmaI/netI 0.0708
_diffrn_reflns_limit_h_max 19
_diffrn_reflns_limit_h_min -19
_diffrn_reflns_limit_k_max 22
_diffrn_reflns_limit_k_min -22
_diffrn_reflns_limit_l_max 42
_diffrn_reflns_limit_l_min -42
_diffrn_reflns_number 63868
_diffrn_reflns_theta_full 27.48
_diffrn_reflns_theta_max 27.48
_diffrn_reflns_theta_min 2.99
_diffrn_standards_decay_% none
_exptl_absorpt_coefficient_mu 15.333
_exptl_absorpt_correction_T_max 0.185
_exptl_absorpt_correction_T_min 0.076
_exptl_absorpt_correction_type empirical
_exptl_absorpt_process_details 'ABSCOR by T.Higashi 8 March, 1995'
_exptl_crystal_colour yellow
_exptl_crystal_density_diffrn 2.860
_exptl_crystal_density_meas ?
_exptl_crystal_density_method 'not measured'
_exptl_crystal_description block
_exptl_crystal_F_000 5980
_exptl_crystal_size_max 0.212
_exptl_crystal_size_mid 0.152
_exptl_crystal_size_min 0.110
_refine_diff_density_max 3.961
_refine_diff_density_min -2.744
_refine_diff_density_rms 0.302
_refine_ls_extinction_method none
_refine_ls_goodness_of_fit_ref 1.081
_refine_ls_hydrogen_treatment constr
_refine_ls_matrix_type full
_refine_ls_number_parameters 1927
_refine_ls_number_reflns 31709
_refine_ls_number_restraints 0
_refine_ls_restrained_S_all 1.081
_refine_ls_R_factor_all 0.1010
_refine_ls_R_factor_gt 0.0566
_refine_ls_shift/su_max 4.869
_refine_ls_shift/su_mean 0.003
_refine_ls_structure_factor_coef Fsqd
_refine_ls_weighting_details 'calc w=1/[\s^2^(Fo^2^)+(0.0526P)^2^+133.7551P] where P=(Fo^2^+2Fc^2^)/3'
_refine_ls_weighting_scheme calc
_refine_ls_wR_factor_gt 0.1279
_refine_ls_wR_factor_ref 0.1533
_reflns_number_gt 20384
_reflns_number_total 31709
_reflns_threshold_expression >2sigma(I)
_cod_data_source_file cg8012206sup1.cif
_cod_data_source_block Compound-7
_cod_depositor_comments
;
The following automatic conversions were performed:

'_symmetry_cell_setting' value 'Triclinic' changed to 'triclinic'
according to /home/saulius/struct/CIF-dictionaries/cif_core.dic
dictionary named 'cif_core.dic' version 2.4.2 from 2011-04-26.

Automatic conversion script
Id: cif_fix_values 1891 2012-01-12 08:04:46Z andrius 

The following automatic conversions were performed:

'_exptl_crystal_density_meas' value 'none' was changed to '?' - the
value is perceived as not measured.

Automatic conversion script
Id: cif_fix_values 3008 2015-01-20 13:52:24Z robertas 
;
_cod_original_cell_volume 7687(3)
_cod_original_sg_symbol_H-M P-1
_cod_database_code 4509311

loop_
_symmetry_equiv_pos_as_xyz
'x, y, z'
'-x, -y, -z'

loop_
_atom_site_label
_atom_site_type_symbol
_atom_site_fract_x
_atom_site_fract_y
_atom_site_fract_z
_atom_site_U_iso_or_equiv
_atom_site_adp_type
_atom_site_occupancy
_atom_site_symmetry_multiplicity
_atom_site_calc_flag
_atom_site_refinement_flags
W1 W -2.03539(5) -1.31615(4) -0.175951(18) 0.03084(14) Uani 1 1 d .
W2 W -1.95831(5) -1.51951(4) -0.107572(17) 0.03004(14) Uani 1 1 d .
W3 W -1.71823(5) -1.54796(4) -0.130830(19) 0.03114(14) Uani 1 1 d .
W4 W -2.11653(5) -1.47874(4) -0.192220(19) 0.03393(15) Uani 1 1 d .
W5 W -1.79880(5) -1.34425(4) -0.199640(19) 0.03249(15) Uani 1 1 d .
W6 W -1.61882(5) -1.54118(4) -0.24025(2) 0.03591(16) Uani 1 1 d .
W7 W -1.69057(5) -1.69025(4) -0.25522(2) 0.03479(15) Uani 1 1 d .
W8 W -1.85266(5) -1.24316(4) -0.30828(2) 0.03766(16) Uani 1 1 d .
W9 W -1.79227(5) -1.69845(4) -0.145445(19) 0.03140(14) Uani 1 1 d .
W10 W -2.09020(5) -1.21572(4) -0.283816(19) 0.03573(15) Uani 1 1 d .
W11 W -1.95131(5) -1.65691(4) -0.22926(2) 0.03566(15) Uani 1 1 d .
W12 W -1.74450(6) -1.58890(4) -0.36351(2) 0.04483(19) Uani 1 1 d .
W13 W -2.00496(6) -1.55638(5) -0.33735(2) 0.04557(18) Uani 1 1 d .
W14 W -2.17113(6) -1.37750(5) -0.30105(2) 0.04038(17) Uani 1 1 d .
W15 W -1.67325(6) -1.43923(4) -0.34849(2) 0.04294(18) Uani 1 1 d .
W16 W -2.10218(6) -1.25014(5) -0.39104(2) 0.04559(19) Uani 1 1 d .
W17 W -1.86248(7) -1.28104(5) -0.41500(2) 0.0508(2) Uani 1 1 d .
W18 W -1.93683(7) -1.43189(5) -0.42844(2) 0.0549(2) Uani 1 1 d .
P1 P -1.8667(3) -1.5080(2) -0.21213(11) 0.0266(8) Uani 1 1 d .
P2 P -1.9248(3) -1.4004(2) -0.32719(12) 0.0339(9) Uani 1 1 d .
O1 O -1.8424(7) -1.5517(6) -0.1669(3) 0.027(2) Uani 1 1 d .
OW1 O -1.539(3) -0.494(2) 0.5314(12) 0.031(9) Uiso 0.25 1 d P
O2 O -1.9512(8) -1.5262(6) -0.2229(3) 0.033(2) Uani 1 1 d .
OW2 O -1.507(3) -0.379(3) 0.4600(14) 0.040(10) Uiso 0.25 1 d P
O3 O -1.7735(7) -1.5464(6) -0.2403(3) 0.026(2) Uani 1 1 d .
OW3 O -1.921(3) -0.011(2) 0.5227(12) 0.031(9) Uiso 0.25 1 d P
OW3' O -1.8603(18) -0.0005(15) 0.4975(8) 0.048(6) Uiso 0.50 1 d P
O4 O -1.8962(8) -1.4132(6) -0.2116(3) 0.030(2) Uani 1 1 d .
OW4 O -1.534(2) -0.3704(18) 0.4957(9) 0.009(6) Uiso 0.25 1 d P
O5 O -1.9947(9) -1.4440(7) -0.3112(3) 0.041(3) Uani 1 1 d .
OW5 O -1.612(3) 0.014(3) 0.4679(14) 0.044(11) Uiso 0.25 1 d P
O6 O -1.9480(9) -1.3587(7) -0.3723(3) 0.040(3) Uani 1 1 d .
OW6 O -1.629(4) -0.003(4) 0.5285(18) 0.066(15) Uiso 0.25 1 d P
O7 O -1.8187(8) -1.4637(7) -0.3292(3) 0.036(3) Uani 1 1 d .
O8 O -1.9429(7) -1.3293(6) -0.3008(3) 0.028(2) Uani 1 1 d .
O9 O -1.7391(9) -1.2898(7) -0.1865(4) 0.044(3) Uani 1 1 d .
O10 O -1.7563(9) -1.7997(7) -0.1220(3) 0.043(3) Uani 1 1 d .
O11 O -2.2324(9) -1.4580(7) -0.1693(3) 0.043(3) Uani 1 1 d .
O12 O -1.9262(8) -1.2899(6) -0.1716(3) 0.036(3) Uani 1 1 d .
O13 O -1.5919(8) -1.6524(7) -0.2491(3) 0.040(3) Uani 1 1 d .
O14 O -2.0771(9) -1.5931(7) -0.2018(3) 0.040(3) Uani 1 1 d .
O15 O -2.2044(10) -1.1725(8) -0.4124(4) 0.055(3) Uani 1 1 d .
O16 O -2.0006(9) -1.4878(8) -0.3897(3) 0.048(3) Uani 1 1 d .
O17 O -1.5639(9) -1.4324(8) -0.3665(4) 0.054(3) Uani 1 1 d .
O18 O -2.2959(8) -1.3421(8) -0.2973(4) 0.049(3) Uani 1 1 d .
O19 O -1.7458(9) -1.3713(7) -0.3931(3) 0.044(3) Uani 1 1 d .
O20 O -1.8656(8) -1.6004(7) -0.3434(3) 0.039(3) Uani 1 1 d .
O21 O -1.6361(9) -1.5544(7) -0.0995(3) 0.043(3) Uani 1 1 d .
O22 O -1.8048(9) -1.1694(7) -0.3122(4) 0.050(3) Uani 1 1 d .
O23 O -2.0254(11) -1.6331(8) -0.3551(4) 0.057(4) Uani 1 1 d .
O24 O -2.1378(10) -1.4794(8) -0.3253(4) 0.052(3) Uani 1 1 d .
O25 O -1.9385(13) -1.4662(8) -0.4736(4) 0.071(5) Uani 1 1 d .
O26 O -1.6841(11) -1.6740(8) -0.3907(4) 0.063(4) Uani 1 1 d .
O27 O -1.8151(11) -1.2250(8) -0.4513(4) 0.065(4) Uani 1 1 d .
O28 O -1.6953(8) -1.4275(6) -0.2296(3) 0.032(2) Uani 1 1 d .
O29 O -2.1281(8) -1.2403(7) -0.1493(3) 0.037(3) Uani 1 1 d .
O30 O -1.7386(8) -1.3436(6) -0.3188(3) 0.037(3) Uani 1 1 d .
O31 O -2.1027(8) -1.3778(6) -0.1898(3) 0.034(2) Uani 1 1 d .
O32 O -1.6230(9) -1.7925(7) -0.2629(4) 0.048(3) Uani 1 1 d .
O33 O -2.1566(9) -1.3181(7) -0.3553(3) 0.045(3) Uani 1 1 d .
O34 O -1.9892(9) -1.1741(7) -0.2972(3) 0.044(3) Uani 1 1 d .
O35 O -1.6995(8) -1.6402(6) -0.3105(3) 0.036(3) Uani 1 1 d .
O36 O -1.7111(8) -1.7100(6) -0.1955(3) 0.032(2) Uani 1 1 d .
O37 O -1.8210(8) -1.6825(6) -0.2545(3) 0.031(2) Uani 1 1 d .
O38 O -2.0494(8) -1.5177(7) -0.1420(3) 0.035(3) Uani 1 1 d .
O39 O -2.0503(8) -1.2575(6) -0.2302(3) 0.030(2) Uani 1 1 d .
O40 O -2.1488(7) -1.4403(6) -0.2476(3) 0.032(2) Uani 1 1 d .
O41 O -2.0186(8) -1.5108(7) -0.0601(3) 0.038(3) Uani 1 1 d .
O42 O -1.8944(8) -1.6871(6) -0.1775(3) 0.033(2) Uani 1 1 d .
O43 O -1.8404(8) -1.2813(6) -0.2508(3) 0.036(3) Uani 1 1 d .
O44 O -1.6369(9) -1.5057(7) -0.2974(3) 0.041(3) Uani 1 1 d .
O45 O -1.9886(8) -1.4058(6) -0.1304(3) 0.037(3) Uani 1 1 d .
O46 O -1.7080(8) -1.6624(6) -0.1223(3) 0.032(2) Uani 1 1 d .
O47 O -1.8390(8) -1.5200(6) -0.0936(3) 0.034(2) Uani 1 1 d .
O48 O -1.7672(8) -1.4332(6) -0.1525(3) 0.032(2) Uani 1 1 d .
O49 O -1.8738(11) -1.3552(8) -0.4477(3) 0.057(4) Uani 1 1 d .
O50 O -2.1496(8) -1.2948(6) -0.2799(3) 0.035(2) Uani 1 1 d .
O51 O -1.6424(8) -1.5701(7) -0.1823(3) 0.033(2) Uani 1 1 d .
O52 O -1.8178(10) -1.5111(7) -0.4079(3) 0.046(3) Uani 1 1 d .
O53 O -2.0007(10) -1.2152(7) -0.4193(3) 0.047(3) Uani 1 1 d .
O54 O -2.0991(8) -1.2037(6) -0.3432(3) 0.035(2) Uani 1 1 d .
O55 O -1.9995(9) -1.5985(7) -0.2804(3) 0.041(3) Uani 1 1 d .
O56 O -1.6534(8) -1.5389(7) -0.3718(3) 0.040(3) Uani 1 1 d .
O57 O -2.0616(10) -1.3299(8) -0.4311(4) 0.056(3) Uani 1 1 d .
O58 O -1.9633(9) -1.7484(7) -0.2325(4) 0.049(3) Uani 1 1 d .
O59 O -1.8952(7) -1.6393(6) -0.1043(3) 0.030(2) Uani 1 1 d .
O60 O -2.1902(9) -1.1244(7) -0.2740(4) 0.050(3) Uani 1 1 d .
O61 O -1.8744(10) -1.2333(7) -0.3653(3) 0.047(3) Uani 1 1 d .
O62 O -1.5033(9) -1.5446(7) -0.2406(4) 0.049(3) Uani 1 1 d .
C1 C -1.559(3) -1.618(2) 0.2205(11) 0.111(12) Uani 1 1 d .
H1A H -1.5983 -1.5636 0.2096 0.133 Uiso 1 1 calc R
C2 C -1.577(2) -1.6813(16) 0.2138(9) 0.089(9) Uani 1 1 d .
H2A H -1.6278 -1.6698 0.1972 0.106 Uiso 1 1 calc R
C3 C -1.5293(16) -1.7597(14) 0.2292(6) 0.060(6) Uani 1 1 d .
C4 C -1.453(2) -1.773(2) 0.2531(7) 0.093(9) Uani 1 1 d .
H4A H -1.4147 -1.8270 0.2650 0.112 Uiso 1 1 calc R
C5 C -1.438(3) -1.704(2) 0.2586(9) 0.106(12) Uani 1 1 d .
H5A H -1.3883 -1.7127 0.2752 0.127 Uiso 1 1 calc R
C6 C -1.5492(15) -1.8300(13) 0.2198(6) 0.055(5) Uani 1 1 d .
C7 C -1.6345(16) -1.8163(16) 0.2020(8) 0.082(8) Uani 1 1 d .
H7A H -1.6831 -1.7621 0.1969 0.099 Uiso 1 1 calc R
C8 C -1.645(2) -1.8840(16) 0.1922(8) 0.086(8) Uani 1 1 d .
H8A H -1.7021 -1.8748 0.1807 0.103 Uiso 1 1 calc R
C9 C -1.5783(18) -1.9616(15) 0.1981(6) 0.061(6) Uani 1 1 d .
C10 C -1.4946(18) -1.9751(15) 0.2192(7) 0.071(6) Uani 1 1 d .
H10A H -1.4492 -2.0300 0.2264 0.086 Uiso 1 1 calc R
C11 C -1.5863(15) -2.0380(15) 0.1888(6) 0.059(5) Uani 1 1 d .
C12 C -1.5088(17) -2.1120(16) 0.1848(8) 0.084(8) Uani 1 1 d .
H12A H -1.4460 -2.1177 0.1889 0.101 Uiso 1 1 calc R
C13 C -1.522(2) -2.1822(18) 0.1744(8) 0.090(8) Uani 1 1 d .
H13A H -1.4675 -2.2334 0.1716 0.108 Uiso 1 1 calc R
C14 C -1.6103(17) -2.1738(18) 0.1688(8) 0.083(8) Uani 1 1 d .
C15 C -1.6910(17) -2.1004(19) 0.1721(13) 0.129(14) Uani 1 1 d .
H15A H -1.7534 -2.0969 0.1689 0.155 Uiso 1 1 calc R
C16 C -1.6796(17) -2.031(2) 0.1803(13) 0.145(16) Uani 1 1 d .
H16A H -1.7337 -1.9793 0.1804 0.174 Uiso 1 1 calc R
C22 C -1.820(2) -1.233(2) 0.4091(7) 0.093(9) Uani 1 1 d .
C23 C -1.785(2) -1.2524(18) 0.4434(11) 0.116(12) Uani 1 1 d .
H23A H -1.7715 -1.2163 0.4567 0.139 Uiso 1 1 calc R
C24 C -1.767(2) -1.3489(17) 0.4620(6) 0.103(10) Uani 1 1 d .
H24A H -1.7503 -1.3744 0.4886 0.124 Uiso 1 1 calc R
C25 C -1.7795(15) -1.3828(16) 0.4334(8) 0.072(7) Uani 1 1 d .
C26 C -1.802(3) -1.357(3) 0.3957(10) 0.17(2) Uani 1 1 d .
H26A H -1.7972 -1.3947 0.3777 0.199 Uiso 1 1 calc R
C27 C -1.7530(18) -1.4873(19) 0.4449(7) 0.077(8) Uani 1 1 d .
C28 C -1.768(2) -1.5192(17) 0.4186(8) 0.117(13) Uani 1 1 d .
H28A H -1.7852 -1.4908 0.3925 0.141 Uiso 1 1 calc R
C29 C -1.758(4) -1.6073(19) 0.4309(15) 0.19(2) Uani 1 1 d .
H29A H -1.7947 -1.6255 0.4176 0.224 Uiso 1 1 calc R
C30 C -1.708(2) -1.6565(16) 0.456(3) 0.28(5) Uani 1 1 d .
C31 C -1.695(2) -1.617(2) 0.4831(19) 0.20(3) Uani 1 1 d .
H31A H -1.6702 -1.6498 0.5075 0.236 Uiso 1 1 calc R
C32 C -1.720(3) -1.514(3) 0.4794(11) 0.145(16) Uani 1 1 d .
H32A H -1.7120 -1.4839 0.4984 0.174 Uiso 1 1 calc R
N5 N -1.6490(18) -2.3569(15) 0.3010(9) 0.134(13) Uani 1 1 d G
C33 C -1.5903(17) -2.3708(11) 0.3329(8) 0.134(15) Uani 1 1 d G
H33A H -1.5664 -2.4232 0.3487 0.160 Uiso 1 1 calc R
C34 C -1.5672(14) -2.3064(16) 0.3411(6) 0.121(12) Uani 1 1 d G
H34A H -1.5279 -2.3157 0.3624 0.145 Uiso 1 1 calc R
C35 C -1.6029(13) -2.2280(13) 0.3175(6) 0.104(10) Uani 1 1 d G
C36 C -1.6616(14) -2.2141(13) 0.2856(6) 0.100(10) Uani 1 1 d G
H36A H -1.6855 -2.1616 0.2698 0.120 Uiso 1 1 calc R
C37 C -1.6847(16) -2.2785(19) 0.2774(7) 0.157(17) Uani 1 1 d G
H37A H -1.7240 -2.2692 0.2561 0.189 Uiso 1 1 calc R
C38 C -1.583(2) -2.154(2) 0.3239(8) 0.085(8) Uani 1 1 d .
C39 C -1.507(2) -2.175(2) 0.3487(8) 0.089(8) Uani 1 1 d .
H39A H -1.4742 -2.2309 0.3600 0.107 Uiso 1 1 calc R
C40 C -1.482(2) -2.1125(19) 0.3564(8) 0.093(9) Uani 1 1 d .
H40A H -1.4313 -2.1233 0.3725 0.112 Uiso 1 1 calc R
C41 C -1.5397(16) -2.0303(18) 0.3381(7) 0.075(7) Uani 1 1 d .
C42 C -1.613(2) -2.012(2) 0.3131(9) 0.097(9) Uani 1 1 d .
H42A H -1.6462 -1.9568 0.3008 0.117 Uiso 1 1 calc R
C43 C -1.5220(17) -1.9521(17) 0.3462(7) 0.074(7) Uani 1 1 d .
C44 C -1.4227(17) -1.970(2) 0.3492(9) 0.097(9) Uani 1 1 d .
H44A H -1.3694 -2.0216 0.3470 0.117 Uiso 1 1 calc R
C45 C -1.418(3) -1.889(2) 0.3569(8) 0.117(14) Uani 1 1 d .
H45A H -1.3543 -1.8943 0.3585 0.140 Uiso 1 1 calc R
C46 C -1.478(2) -1.8218(17) 0.3612(8) 0.067(7) Uani 1 1 d .
C47 C -1.564(4) -1.812(2) 0.3557(11) 0.140(16) Uani 1 1 d .
H47A H -1.6137 -1.7578 0.3567 0.168 Uiso 1 1 calc R
C48 C -1.588(2) -1.873(2) 0.3486(9) 0.106(11) Uani 1 1 d .
H48A H -1.6541 -1.8605 0.3452 0.127 Uiso 1 1 calc R
C49 C -2.068(3) -1.212(3) -0.5240(10) 0.127(13) Uani 1 1 d .
H49A H -2.0407 -1.1925 -0.5068 0.153 Uiso 1 1 calc R
C50 C -2.101(2) -1.163(2) -0.5662(8) 0.104(10) Uani 1 1 d .
H50A H -2.1010 -1.1097 -0.5740 0.125 Uiso 1 1 calc R
C51 C -2.1301(15) -1.2002(13) -0.5916(6) 0.064(6) Uani 1 1 d .
C52 C -2.134(2) -1.2762(13) -0.5767(5) 0.096(10) Uani 1 1 d .
H52A H -2.1571 -1.3020 -0.5928 0.115 Uiso 1 1 calc R
C53 C -2.104(3) -1.3147(18) -0.5378(8) 0.133(16) Uani 1 1 d .
H53A H -2.1023 -1.3684 -0.5292 0.160 Uiso 1 1 calc R
C54 C -2.1580(13) -1.1557(11) -0.6344(5) 0.048(5) Uani 1 1 d .
C55 C -2.2006(17) -1.1844(11) -0.6593(6) 0.059(6) Uani 1 1 d .
H55A H -2.2177 -1.2297 -0.6495 0.071 Uiso 1 1 calc R
C56 C -2.2172(17) -1.1454(11) -0.6986(5) 0.057(6) Uani 1 1 d .
H56A H -2.2457 -1.1644 -0.7157 0.068 Uiso 1 1 calc R
C57 C -2.1920(14) -1.0779(10) -0.7132(6) 0.048(5) Uani 1 1 d .
C58 C -2.1509(16) -1.0541(13) -0.6851(6) 0.058(5) Uani 1 1 d .
H58A H -2.1332 -1.0088 -0.6938 0.069 Uiso 1 1 calc R
C59 C -2.2060(13) -1.0356(10) -0.7569(5) 0.043(4) Uani 1 1 d .
C60 C -2.1968(14) -0.9608(12) -0.7688(6) 0.050(5) Uani 1 1 d .
H60A H -2.1912 -0.9315 -0.7488 0.060 Uiso 1 1 calc R
C61 C -2.1958(15) -0.9271(12) -0.8111(6) 0.056(5) Uani 1 1 d .
H61A H -2.1934 -0.8746 -0.8189 0.067 Uiso 1 1 calc R
C62 C -2.1982(14) -0.9717(12) -0.8393(5) 0.049(5) Uani 1 1 d .
C63 C -2.2072(17) -1.0467(14) -0.8282(7) 0.069(6) Uani 1 1 d .
H63A H -2.2115 -1.0761 -0.8484 0.083 Uiso 1 1 calc R
C64 C -2.2101(14) -1.0790(12) -0.7866(6) 0.050(5) Uani 1 1 d .
H64A H -2.2148 -1.1307 -0.7792 0.060 Uiso 1 1 calc R
C65 C -2.5021(16) 0.2578(12) -0.0562(7) 0.062(6) Uani 1 1 d .
H65A H -2.5417 0.3137 -0.0649 0.074 Uiso 1 1 calc R
C66 C -2.5264(16) 0.1975(12) -0.0634(7) 0.065(6) Uani 1 1 d .
H66A H -2.5825 0.2117 -0.0770 0.078 Uiso 1 1 calc R
C67 C -2.4677(16) 0.1108(12) -0.0506(6) 0.051(5) Uani 1 1 d .
C68 C -2.3884(15) 0.0966(12) -0.0291(7) 0.057(5) Uani 1 1 d .
H68A H -2.3491 0.0415 -0.0189 0.069 Uiso 1 1 calc R
C69 C -2.3659(12) 0.1605(11) -0.0224(6) 0.049(5) Uani 1 1 d .
H69A H -2.3118 0.1491 -0.0080 0.059 Uiso 1 1 calc R
C70 C -2.4831(17) 0.0379(12) -0.0615(6) 0.059(6) Uani 1 1 d .
C71 C -2.5697(15) 0.0544(12) -0.0786(7) 0.057(5) Uani 1 1 d .
H71A H -2.6193 0.1085 -0.0827 0.068 Uiso 1 1 calc R
C72 C -2.5769(15) -0.0179(13) -0.0896(7) 0.059(5) Uani 1 1 d .
H72A H -2.6308 -0.0104 -0.1032 0.071 Uiso 1 1 calc R
C73 C -2.5087(11) -0.0957(11) -0.0810(6) 0.048(5) Uani 1 1 d .
C74 C -2.4291(16) -0.1016(13) -0.0646(8) 0.072(7) Uani 1 1 d .
H74A H -2.3775 -0.1548 -0.0611 0.086 Uiso 1 1 calc R
C75 C -2.5193(13) -0.1707(12) -0.0909(6) 0.047(4) Uani 1 1 d .
C76 C -2.4791(14) -0.2477(11) -0.0660(7) 0.054(5) Uani 1 1 d .
H76A H -2.4446 -0.2514 -0.0439 0.065 Uiso 1 1 calc R
C77 C -2.4891(17) -0.3177(15) -0.0735(7) 0.067(6) Uani 1 1 d .
H77A H -2.4593 -0.3691 -0.0575 0.081 Uiso 1 1 calc R
C78 C -2.5443(12) -0.3111(11) -0.1051(7) 0.048(5) Uani 1 1 d .
C79 C -2.5858(15) -0.2365(14) -0.1314(7) 0.059(5) Uani 1 1 d .
H79A H -2.6224 -0.2315 -0.1530 0.071 Uiso 1 1 calc R
C80 C -2.5667(16) -0.1686(12) -0.1218(6) 0.055(5) Uani 1 1 d .
H80A H -2.5902 -0.1181 -0.1392 0.066 Uiso 1 1 calc R
C81 C -2.1493(16) -1.7094(15) 0.0758(7) 0.066(6) Uani 1 1 d .
H81A H -2.1730 -1.7292 0.1013 0.079 Uiso 1 1 calc R
C82 C -2.1456(14) -1.7448(12) 0.0405(6) 0.051(5) Uani 1 1 d .
H82A H -2.1687 -1.7868 0.0419 0.062 Uiso 1 1 calc R
C83 C -2.1058(15) -1.7156(11) 0.0019(6) 0.050(5) Uani 1 1 d .
C84 C -2.0715(14) -1.6537(10) 0.0006(6) 0.048(5) Uani 1 1 d .
H84A H -2.0450 -1.6337 -0.0241 0.057 Uiso 1 1 calc R
C85 C -2.0782(18) -1.6223(12) 0.0376(7) 0.066(6) Uani 1 1 d .
H85A H -2.0530 -1.5820 0.0373 0.079 Uiso 1 1 calc R
C86 C -2.1007(14) -1.7539(11) -0.0360(5) 0.047(5) Uani 1 1 d .
C87 C -2.0439(12) -1.7406(12) -0.0733(5) 0.045(4) Uani 1 1 d .
H87A H -2.0091 -1.7072 -0.0743 0.054 Uiso 1 1 calc R
C88 C -2.0408(13) -1.7763(12) -0.1066(6) 0.045(4) Uani 1 1 d .
H88A H -2.0075 -1.7646 -0.1315 0.055 Uiso 1 1 calc R
C89 C -2.0869(13) -1.8305(11) -0.1042(5) 0.043(4) Uani 1 1 d .
C90 C -2.1389(16) -1.8412(12) -0.0673(5) 0.054(5) Uani 1 1 d .
H90A H -2.1705 -1.8774 -0.0656 0.064 Uiso 1 1 calc R
C91 C -2.0817(15) -1.8802(13) -0.1368(5) 0.051(5) Uani 1 1 d .
C92 C -2.0702(16) -1.9640(12) -0.1282(6) 0.060(6) Uani 1 1 d .
H92A H -2.0699 -1.9873 -0.1007 0.072 Uiso 1 1 calc R
C93 C -2.059(2) -2.0134(16) -0.1577(8) 0.086(9) Uani 1 1 d .
H93A H -2.0542 -2.0685 -0.1508 0.103 Uiso 1 1 calc R
C94 C -2.0563(18) -1.9780(17) -0.1986(7) 0.075(8) Uani 1 1 d .
C95 C -2.0629(18) -1.8982(17) -0.2103(7) 0.073(7) Uani 1 1 d .
H95A H -2.0581 -1.8774 -0.2381 0.087 Uiso 1 1 calc R
C96 C -2.0775(18) -1.8476(15) -0.1782(6) 0.070(7) Uani 1 1 d .
H96A H -2.0843 -1.7921 -0.1850 0.084 Uiso 1 1 calc R
C97 C -2.3235(18) -1.6071(15) -0.0734(9) 0.079(7) Uani 1 1 d .
H97A H -2.3176 -1.6311 -0.0974 0.094 Uiso 1 1 calc R
C98 C -2.2879(19) -1.5444(13) -0.0743(7) 0.074(7) Uani 1 1 d .
H98A H -2.2606 -1.5256 -0.0991 0.088 Uiso 1 1 calc R
C99 C -2.2935(15) -1.5102(11) -0.0379(6) 0.049(5) Uani 1 1 d .
C100 C -2.3385(16) -1.5394(14) -0.0023(7) 0.063(6) Uani 1 1 d .
H10B H -2.3467 -1.5162 0.0222 0.076 Uiso 1 1 calc R
C101 C -2.3712(19) -1.6019(14) -0.0026(8) 0.073(7) Uani 1 1 d .
H10C H -2.3968 -1.6226 0.0221 0.088 Uiso 1 1 calc R
C102 C -2.2581(14) -1.4456(11) -0.0359(6) 0.047(4) Uani 1 1 d .
C103 C -2.2466(15) -1.4341(10) 0.0010(5) 0.048(5) Uani 1 1 d .
H10D H -2.2565 -1.4687 0.0243 0.057 Uiso 1 1 calc R
C104 C -2.221(2) -1.3733(14) 0.0045(6) 0.079(8) Uani 1 1 d .
H10E H -2.2100 -1.3680 0.0309 0.095 Uiso 1 1 calc R
C105 C -2.2081(12) -1.3146(10) -0.0285(4) 0.036(4) Uani 1 1 d .
C106 C -2.2145(15) -1.3313(12) -0.0671(6) 0.052(5) Uani 1 1 d .
H10F H -2.2018 -1.2980 -0.0904 0.062 Uiso 1 1 calc R
C107 C -2.1847(12) -1.2433(11) -0.0204(5) 0.039(4) Uani 1 1 d .
C108 C -2.1990(14) -1.2191(12) 0.0171(5) 0.050(5) Uani 1 1 d .
H10G H -2.2292 -1.2434 0.0389 0.060 Uiso 1 1 calc R
C109 C -2.1693(15) -1.1577(13) 0.0241(6) 0.057(5) Uani 1 1 d .
H10H H -2.1718 -1.1460 0.0510 0.068 Uiso 1 1 calc R
C110 C -2.1369(12) -1.1155(10) -0.0083(5) 0.038(4) Uani 1 1 d .
C111 C -2.1244(18) -1.1375(12) -0.0463(6) 0.062(6) Uani 1 1 d .
H11A H -2.0995 -1.1088 -0.0681 0.075 Uiso 1 1 calc R
C112 C -2.1474(16) -1.2014(13) -0.0543(6) 0.059(5) Uani 1 1 d .
H11B H -2.1387 -1.2163 -0.0809 0.070 Uiso 1 1 calc R
N1 N -1.486(2) -1.6301(17) 0.2422(9) 0.098(9) Uani 1 1 d .
N2 N -1.4811(13) -1.9097(12) 0.2287(6) 0.069(5) Uani 1 1 d .
N4 N -1.840(2) -1.2588(15) 0.3812(8) 0.103(8) Uani 1 1 d .
N6 N -1.6371(19) -2.0756(18) 0.3065(8) 0.106(8) Uani 1 1 d .
N7 N -2.0793(16) -1.2793(16) -0.5134(6) 0.083(6) Uani 1 1 d .
N8 N -2.1348(12) -1.0914(11) -0.6461(5) 0.062(5) Uani 1 1 d .
N9 N -2.4229(14) 0.2409(10) -0.0368(6) 0.060(5) Uani 1 1 d .
N10 N -2.4178(15) -0.0362(11) -0.0528(7) 0.074(6) Uani 1 1 d .
N11 N -2.1187(14) -1.6468(11) 0.0736(5) 0.062(5) Uani 1 1 d .
N12 N -2.1480(11) -1.8039(9) -0.0337(4) 0.046(4) Uani 1 1 d .
N13 N -2.3670(17) -1.6332(12) -0.0371(7) 0.083(6) Uani 1 1 d .
N14 N -2.2396(14) -1.3970(11) -0.0724(5) 0.060(5) Uani 1 1 d .
Br1 Br -1.6252(2) -2.2718(2) 0.15743(11) 0.1083(10) Uani 1 1 d .
Br2 Br -1.6689(3) -1.7717(2) 0.47496(14) 0.1254(13) Uani 1 1 d .
Br3 Br -1.4496(3) -1.7343(3) 0.37073(15) 0.1466(16) Uani 1 1 d .
Br4 Br -2.1776(2) -0.9382(2) -0.89648(7) 0.0952(9) Uani 1 1 d .
Br5 Br -2.5635(2) -0.40748(16) -0.11374(9) 0.0765(7) Uani 1 1 d .
Br6 Br -2.0384(3) -2.0470(2) -0.24058(10) 0.1154(13) Uani 1 1 d .
Br7 Br -2.1009(2) -1.02827(15) 0.00106(8) 0.0762(7) Uani 1 1 d .
OW7 O -1.5817(6) -0.2293(5) 0.4884(2) 0.0095(15) Uiso 1 1 d .
OW8 O -3.075(2) -1.7678(18) 0.7025(9) 0.067(8) Uiso 0.50 1 d P
OW9 O -1.774(3) -1.404(2) 0.2587(11) 0.093(11) Uiso 0.50 1 d P
N3 N -1.8996(8) -0.9744(6) 0.3642(3) 0.024(2) Uiso 1 1 d G
C17 C -1.8441(16) -1.0020(13) 0.3983(6) 0.21(2) Uiso 1 1 d G
H17A H -1.8275 -0.9646 0.4092 2(4) Uiso 1 1 calc R
C18 C -1.813(2) -1.0856(15) 0.4160(7) 0.24(3) Uiso 1 1 d G
H18A H -1.7764 -1.1040 0.4388 0.292 Uiso 1 1 calc R
C19 C -1.8383(19) -1.1415(8) 0.3996(9) 0.120(11) Uiso 1 1 d G
C20 C -1.894(2) -1.1138(10) 0.3655(9) 0.158(15) Uiso 1 1 d G
H20A H -1.9103 -1.1512 0.3546 0.189 Uiso 1 1 calc R
C21 C -1.9243(17) -1.0303(12) 0.3478(6) 0.27(3) Uiso 1 1 d G
H21A H -1.9614 -1.0118 0.3250 0.322 Uiso 1 1 calc R
OW10 O -1.628(2) -2.5335(18) 0.3224(9) 0.164(10) Uiso 1 1 d .

loop_
_atom_site_aniso_label
_atom_site_aniso_U_11
_atom_site_aniso_U_22
_atom_site_aniso_U_33
_atom_site_aniso_U_23
_atom_site_aniso_U_13
_atom_site_aniso_U_12
W1 0.0362(4) 0.0315(3) 0.0189(3) -0.0025(2) -0.0011(2) -0.0086(3)
W2 0.0338(3) 0.0363(3) 0.0171(3) 0.0016(2) -0.0030(2) -0.0129(3)
W3 0.0343(3) 0.0356(3) 0.0243(3) 0.0003(2) -0.0070(2) -0.0149(3)
W4 0.0338(4) 0.0436(4) 0.0243(3) 0.0006(3) -0.0055(3) -0.0164(3)
W5 0.0392(4) 0.0313(3) 0.0275(3) -0.0030(3) -0.0030(3) -0.0149(3)
W6 0.0340(4) 0.0387(3) 0.0330(3) -0.0063(3) 0.0042(3) -0.0144(3)
W7 0.0415(4) 0.0308(3) 0.0275(3) -0.0049(3) 0.0001(3) -0.0107(3)
W8 0.0493(4) 0.0310(3) 0.0292(3) 0.0001(3) 0.0020(3) -0.0161(3)
W9 0.0390(4) 0.0308(3) 0.0238(3) 0.0032(2) -0.0072(3) -0.0145(3)
W10 0.0458(4) 0.0313(3) 0.0217(3) 0.0002(2) -0.0052(3) -0.0080(3)
W11 0.0438(4) 0.0348(3) 0.0325(3) 0.0012(3) -0.0111(3) -0.0193(3)
W12 0.0644(5) 0.0360(3) 0.0243(3) -0.0070(3) 0.0033(3) -0.0119(4)
W13 0.0663(5) 0.0424(4) 0.0313(4) -0.0032(3) -0.0158(3) -0.0220(4)
W14 0.0466(4) 0.0458(4) 0.0280(3) 0.0020(3) -0.0126(3) -0.0173(4)
W15 0.0496(4) 0.0419(4) 0.0290(3) -0.0050(3) 0.0116(3) -0.0150(4)
W16 0.0667(5) 0.0413(4) 0.0207(3) 0.0040(3) -0.0121(3) -0.0142(4)
W17 0.0737(6) 0.0501(4) 0.0199(3) 0.0046(3) 0.0025(3) -0.0221(4)
W18 0.0918(7) 0.0448(4) 0.0188(3) -0.0021(3) -0.0116(4) -0.0173(5)
P1 0.031(2) 0.0285(18) 0.0179(17) 0.0002(15) -0.0008(15) -0.0116(18)
P2 0.043(3) 0.030(2) 0.0210(19) -0.0003(16) -0.0022(17) -0.008(2)
O1 0.038(6) 0.023(5) 0.019(5) -0.002(4) -0.008(4) -0.009(5)
O2 0.037(6) 0.037(6) 0.028(6) 0.001(4) -0.005(5) -0.019(5)
O3 0.023(5) 0.024(5) 0.023(5) -0.004(4) 0.000(4) -0.003(4)
O4 0.040(6) 0.029(5) 0.021(5) 0.000(4) -0.008(4) -0.014(5)
O5 0.067(8) 0.039(6) 0.022(5) -0.002(5) -0.008(5) -0.025(6)
O6 0.060(8) 0.037(6) 0.018(5) 0.005(4) -0.003(5) -0.020(6)
O7 0.048(7) 0.037(6) 0.020(5) -0.008(4) 0.003(5) -0.014(6)
O8 0.031(6) 0.037(5) 0.017(5) 0.003(4) -0.005(4) -0.015(5)
O9 0.061(8) 0.040(6) 0.042(7) -0.001(5) -0.016(6) -0.028(6)
O10 0.053(8) 0.044(6) 0.029(6) 0.002(5) -0.012(5) -0.017(6)
O11 0.043(7) 0.051(7) 0.033(6) -0.004(5) 0.003(5) -0.018(6)
O12 0.047(7) 0.032(5) 0.019(5) 0.001(4) -0.007(5) -0.008(5)
O13 0.039(7) 0.039(6) 0.038(6) -0.009(5) 0.009(5) -0.014(6)
O14 0.054(7) 0.047(6) 0.029(6) 0.002(5) -0.004(5) -0.033(6)
O15 0.056(8) 0.051(7) 0.037(7) 0.009(6) -0.011(6) -0.003(7)
O16 0.057(8) 0.058(7) 0.025(6) -0.007(5) -0.017(5) -0.013(7)
O17 0.051(8) 0.052(7) 0.043(7) -0.001(6) 0.009(6) -0.012(7)
O18 0.027(6) 0.051(7) 0.057(8) 0.003(6) -0.015(5) -0.004(6)
O19 0.059(8) 0.038(6) 0.025(6) -0.001(5) 0.000(5) -0.011(6)
O20 0.037(7) 0.037(6) 0.035(6) -0.001(5) -0.013(5) -0.004(5)
O21 0.053(8) 0.045(7) 0.040(7) 0.002(5) -0.014(6) -0.027(6)
O22 0.055(8) 0.040(6) 0.050(8) -0.001(6) -0.008(6) -0.015(6)
O23 0.085(11) 0.052(7) 0.036(7) -0.012(6) -0.017(7) -0.023(8)
O24 0.073(9) 0.051(7) 0.044(7) 0.005(6) -0.014(6) -0.037(7)
O25 0.122(14) 0.058(8) 0.017(6) -0.006(6) -0.016(7) -0.016(9)
O26 0.084(11) 0.045(7) 0.043(8) -0.015(6) 0.003(7) -0.009(8)
O27 0.086(11) 0.052(8) 0.033(7) 0.012(6) 0.012(7) -0.017(8)
O28 0.035(6) 0.027(5) 0.027(5) -0.004(4) 0.002(4) -0.008(5)
O29 0.034(6) 0.040(6) 0.028(6) -0.013(5) 0.004(5) -0.003(5)
O30 0.030(6) 0.031(5) 0.036(6) -0.001(5) 0.009(5) -0.004(5)
O31 0.032(6) 0.031(5) 0.024(5) -0.009(4) 0.000(4) 0.002(5)
O32 0.046(7) 0.037(6) 0.045(7) 0.003(5) -0.012(6) 0.000(6)
O33 0.062(8) 0.046(7) 0.032(6) -0.001(5) -0.019(6) -0.025(7)
O34 0.055(8) 0.039(6) 0.033(6) 0.004(5) 0.000(5) -0.019(6)
O35 0.030(6) 0.034(6) 0.033(6) -0.010(5) -0.002(5) 0.000(5)
O36 0.034(6) 0.033(5) 0.025(5) 0.001(4) -0.003(4) -0.013(5)
O37 0.037(6) 0.034(5) 0.022(5) -0.005(4) 0.000(4) -0.015(5)
O38 0.047(7) 0.049(6) 0.017(5) 0.006(5) -0.002(4) -0.032(6)
O39 0.042(6) 0.030(5) 0.019(5) -0.001(4) -0.003(4) -0.015(5)
O40 0.022(5) 0.034(5) 0.038(6) -0.002(5) -0.010(4) -0.007(5)
O41 0.038(6) 0.054(7) 0.018(5) -0.001(5) -0.003(4) -0.016(6)
O42 0.036(6) 0.038(6) 0.030(6) 0.007(5) -0.010(5) -0.019(5)
O43 0.048(7) 0.031(5) 0.030(6) -0.004(4) 0.003(5) -0.019(5)
O44 0.046(7) 0.037(6) 0.034(6) -0.014(5) 0.011(5) -0.011(6)
O45 0.046(7) 0.036(6) 0.025(5) 0.004(4) -0.008(5) -0.013(6)
O46 0.032(6) 0.030(5) 0.031(6) 0.003(4) -0.010(4) -0.009(5)
O47 0.050(7) 0.035(6) 0.023(5) 0.004(4) -0.013(5) -0.021(6)
O48 0.039(6) 0.030(5) 0.024(5) -0.001(4) -0.009(4) -0.009(5)
O49 0.096(11) 0.051(7) 0.018(6) 0.007(5) 0.004(6) -0.032(8)
O50 0.030(6) 0.033(5) 0.024(5) 0.002(4) -0.009(4) 0.005(5)
O51 0.039(6) 0.042(6) 0.023(5) -0.009(5) 0.002(4) -0.021(5)
O52 0.071(9) 0.038(6) 0.018(5) 0.002(5) -0.007(5) -0.013(6)
O53 0.075(9) 0.054(7) 0.007(5) 0.004(5) -0.004(5) -0.025(7)
O54 0.040(6) 0.029(5) 0.025(5) 0.005(4) -0.005(5) -0.004(5)
O55 0.056(8) 0.042(6) 0.029(6) -0.001(5) -0.009(5) -0.024(6)
O56 0.035(6) 0.033(6) 0.034(6) -0.008(5) 0.010(5) 0.000(5)
O57 0.073(10) 0.054(8) 0.036(7) 0.011(6) -0.022(6) -0.022(8)
O58 0.046(8) 0.036(6) 0.066(9) 0.000(6) -0.020(6) -0.015(6)
O59 0.029(6) 0.033(5) 0.023(5) 0.008(4) -0.008(4) -0.010(5)
O60 0.050(8) 0.033(6) 0.048(7) -0.005(5) 0.001(6) 0.000(6)
O61 0.071(9) 0.043(6) 0.024(6) -0.009(5) 0.008(6) -0.023(7)
O62 0.057(8) 0.046(7) 0.047(7) -0.012(6) 0.016(6) -0.027(7)
C1 0.08(2) 0.10(3) 0.11(3) 0.01(2) 0.04(2) -0.03(2)
C2 0.076(18) 0.062(15) 0.12(2) 0.007(15) 0.018(16) -0.038(15)
C3 0.057(13) 0.071(14) 0.043(11) 0.005(10) 0.010(10) -0.027(12)
C4 0.13(2) 0.13(2) 0.057(15) 0.023(15) -0.039(15) -0.09(2)
C5 0.14(3) 0.16(3) 0.069(19) -0.04(2) 0.023(19) -0.11(3)
C6 0.052(12) 0.063(13) 0.049(11) 0.008(10) 0.001(9) -0.030(11)
C7 0.035(12) 0.077(16) 0.089(18) 0.023(14) -0.025(11) 0.017(12)
C8 0.09(2) 0.062(15) 0.10(2) 0.009(14) -0.045(16) -0.026(16)
C9 0.079(16) 0.084(16) 0.036(11) -0.004(10) -0.012(10) -0.048(14)
C10 0.071(16) 0.067(14) 0.079(17) -0.009(13) -0.006(13) -0.031(14)
C11 0.042(11) 0.095(16) 0.049(12) -0.015(11) -0.010(9) -0.032(12)
C12 0.036(12) 0.078(16) 0.11(2) -0.004(15) -0.019(13) 0.005(12)
C13 0.12(2) 0.094(19) 0.083(19) -0.021(15) -0.020(17) -0.060(19)
C14 0.049(14) 0.12(2) 0.092(19) -0.062(17) 0.023(13) -0.040(16)
C15 0.015(11) 0.10(2) 0.26(5) -0.07(3) -0.030(17) 0.013(13)
C16 0.018(12) 0.12(3) 0.28(5) -0.05(3) -0.049(19) 0.016(15)
C22 0.13(2) 0.15(3) 0.034(12) 0.017(15) -0.015(14) -0.09(2)
C23 0.077(19) 0.089(19) 0.16(3) -0.10(2) -0.04(2) 0.023(16)
C24 0.14(3) 0.10(2) 0.026(11) -0.047(12) -0.017(13) 0.012(18)
C25 0.030(10) 0.098(18) 0.089(18) -0.054(15) 0.002(11) -0.013(12)
C26 0.22(4) 0.33(6) 0.07(2) 0.02(3) -0.05(2) -0.24(5)
C27 0.064(15) 0.13(2) 0.051(14) -0.053(15) 0.005(11) -0.040(16)
C28 0.13(3) 0.090(19) 0.065(17) -0.041(15) -0.065(17) 0.045(18)
C29 0.29(6) 0.048(18) 0.24(5) 0.06(2) -0.13(5) -0.07(3)
C30 0.024(13) 0.027(13) 0.77(13) 0.10(4) -0.08(3) -0.019(12)
C31 0.047(19) 0.054(19) 0.41(8) 0.09(3) 0.02(3) -0.002(16)
C32 0.18(4) 0.23(5) 0.11(3) 0.01(3) -0.05(3) -0.15(4)
N5 0.09(2) 0.13(3) 0.19(4) -0.09(3) 0.06(2) -0.04(2)
C33 0.07(2) 0.08(2) 0.19(4) -0.04(2) 0.05(3) 0.014(19)
C34 0.14(3) 0.11(3) 0.12(3) -0.01(2) 0.01(2) -0.06(3)
C35 0.048(15) 0.18(3) 0.09(2) -0.03(2) 0.014(14) -0.05(2)
C36 0.077(19) 0.16(3) 0.09(2) -0.04(2) -0.019(16) -0.06(2)
C37 0.16(4) 0.20(5) 0.15(4) -0.08(4) -0.04(3) -0.08(4)
C38 0.062(17) 0.13(2) 0.071(17) 0.000(17) 0.011(13) -0.056(18)
C39 0.08(2) 0.11(2) 0.066(17) 0.013(15) -0.013(14) -0.037(18)
C40 0.10(2) 0.11(2) 0.064(17) 0.018(15) -0.032(15) -0.04(2)
C41 0.042(13) 0.12(2) 0.052(13) -0.005(13) -0.007(10) -0.018(14)
C42 0.071(19) 0.11(2) 0.10(2) 0.010(18) -0.018(16) -0.028(18)
C43 0.052(14) 0.098(18) 0.063(14) 0.036(13) -0.012(11) -0.036(15)
C44 0.035(12) 0.12(2) 0.11(2) -0.040(19) -0.002(13) 0.001(15)
C45 0.22(4) 0.16(3) 0.050(15) -0.030(19) 0.01(2) -0.15(4)
C46 0.081(19) 0.066(15) 0.068(16) -0.011(13) -0.008(14) -0.042(15)
C47 0.22(5) 0.09(2) 0.12(3) 0.07(2) -0.06(3) -0.08(3)
C48 0.057(17) 0.12(3) 0.09(2) 0.051(19) -0.015(14) -0.011(18)
C49 0.16(4) 0.18(4) 0.08(2) 0.01(2) -0.04(2) -0.11(3)
C50 0.14(3) 0.12(2) 0.060(17) 0.014(16) -0.019(17) -0.07(2)
C51 0.041(11) 0.059(12) 0.037(10) -0.008(9) 0.006(9) 0.032(10)
C52 0.18(3) 0.052(12) 0.010(8) -0.008(8) -0.020(12) -0.002(16)
C53 0.24(4) 0.069(17) 0.035(14) -0.002(12) -0.01(2) -0.01(2)
C54 0.039(10) 0.038(9) 0.038(10) 0.004(8) -0.006(8) 0.011(9)
C55 0.096(17) 0.036(9) 0.038(10) -0.016(8) -0.017(11) -0.011(11)
C56 0.098(17) 0.038(9) 0.027(9) -0.002(7) -0.017(10) -0.017(11)
C57 0.055(12) 0.031(8) 0.051(11) -0.010(8) 0.005(9) -0.012(9)
C58 0.069(14) 0.058(12) 0.053(12) 0.011(10) -0.026(10) -0.032(12)
C59 0.043(10) 0.031(8) 0.045(10) 0.009(7) -0.012(8) -0.008(8)
C60 0.049(12) 0.053(11) 0.043(11) 0.002(9) -0.013(9) -0.016(10)
C61 0.055(13) 0.050(11) 0.044(11) 0.010(9) -0.007(9) -0.008(10)
C62 0.053(12) 0.061(12) 0.019(8) -0.008(8) -0.003(8) -0.008(10)
C63 0.077(17) 0.062(13) 0.063(14) -0.007(11) -0.027(12) -0.016(13)
C64 0.058(13) 0.046(10) 0.037(10) -0.002(8) -0.023(9) -0.008(10)
C65 0.049(13) 0.029(9) 0.090(17) 0.001(10) -0.022(12) 0.003(9)
C66 0.045(12) 0.045(11) 0.080(16) 0.000(11) -0.028(11) 0.011(10)
C67 0.061(13) 0.051(11) 0.044(11) -0.001(9) -0.011(9) -0.023(11)
C68 0.057(13) 0.036(9) 0.076(15) -0.003(10) -0.002(11) -0.019(10)
C69 0.019(8) 0.042(10) 0.079(14) -0.005(9) -0.012(8) -0.003(8)
C70 0.076(16) 0.046(11) 0.060(13) -0.012(10) 0.006(11) -0.033(12)
C71 0.050(12) 0.046(10) 0.079(15) 0.006(10) -0.036(11) -0.019(10)
C72 0.044(12) 0.075(14) 0.072(14) 0.003(11) -0.027(10) -0.034(11)
C73 0.013(8) 0.048(10) 0.063(12) 0.010(9) -0.015(7) 0.003(8)
C74 0.050(13) 0.040(11) 0.12(2) -0.009(12) -0.025(13) -0.007(10)
C75 0.033(10) 0.054(11) 0.052(11) 0.001(9) -0.015(8) -0.015(9)
C76 0.037(10) 0.044(10) 0.076(14) -0.008(10) -0.010(10) -0.010(9)
C77 0.079(16) 0.073(14) 0.066(14) 0.003(12) -0.003(12) -0.051(14)
C78 0.020(8) 0.045(10) 0.083(14) -0.027(10) -0.002(9) -0.011(8)
C79 0.047(12) 0.071(14) 0.055(13) -0.010(11) -0.008(10) -0.017(11)
C80 0.066(14) 0.051(11) 0.053(12) 0.001(9) -0.007(10) -0.030(11)
C81 0.058(14) 0.095(17) 0.054(13) -0.017(12) 0.000(10) -0.039(14)
C82 0.045(11) 0.058(11) 0.042(10) -0.014(9) 0.001(8) -0.011(10)
C83 0.057(12) 0.037(9) 0.061(12) -0.011(9) -0.023(10) -0.014(9)
C84 0.064(13) 0.029(8) 0.060(12) -0.007(8) -0.011(10) -0.026(9)
C85 0.085(17) 0.038(10) 0.084(17) -0.017(10) -0.023(13) -0.026(12)
C86 0.066(13) 0.057(11) 0.040(10) 0.007(8) -0.020(9) -0.048(11)
C87 0.034(9) 0.064(12) 0.041(10) 0.012(9) -0.012(7) -0.029(9)
C88 0.044(11) 0.060(11) 0.041(10) -0.021(9) 0.008(8) -0.027(10)
C89 0.038(10) 0.039(9) 0.045(10) -0.005(8) 0.004(8) -0.011(8)
C90 0.092(16) 0.052(11) 0.033(10) -0.004(8) -0.012(10) -0.043(12)
C91 0.064(13) 0.078(14) 0.029(9) -0.007(9) -0.012(8) -0.044(12)
C92 0.068(14) 0.041(10) 0.057(12) -0.006(9) 0.018(11) -0.017(10)
C93 0.12(2) 0.086(17) 0.088(18) -0.057(15) 0.045(16) -0.079(17)
C94 0.078(16) 0.11(2) 0.066(15) -0.063(15) 0.020(12) -0.056(16)
C95 0.086(17) 0.11(2) 0.043(12) -0.042(13) 0.020(11) -0.057(16)
C96 0.11(2) 0.083(15) 0.039(11) -0.006(11) 0.008(12) -0.065(16)
C97 0.065(16) 0.065(14) 0.11(2) -0.011(14) -0.029(14) -0.024(13)
C98 0.11(2) 0.066(14) 0.064(14) 0.021(11) -0.016(13) -0.066(15)
C99 0.057(12) 0.037(9) 0.052(11) 0.004(8) -0.016(9) -0.018(9)
C100 0.064(14) 0.089(16) 0.058(13) -0.020(12) 0.007(11) -0.050(13)
C101 0.10(2) 0.076(15) 0.068(15) 0.003(12) -0.012(13) -0.064(16)
C102 0.052(12) 0.036(9) 0.044(11) -0.004(8) -0.002(9) -0.011(9)
C103 0.078(14) 0.032(8) 0.039(10) 0.021(7) -0.017(9) -0.034(10)
C104 0.15(2) 0.090(16) 0.022(10) 0.026(10) -0.039(12) -0.075(18)
C105 0.044(10) 0.046(9) 0.015(7) -0.006(6) -0.002(6) -0.013(8)
C106 0.067(13) 0.066(12) 0.045(11) -0.002(9) -0.005(9) -0.050(12)
C107 0.036(9) 0.053(10) 0.029(8) -0.008(7) -0.008(7) -0.016(9)
C108 0.057(12) 0.070(13) 0.032(9) -0.007(9) 0.003(8) -0.037(11)
C109 0.062(13) 0.070(13) 0.038(11) -0.013(10) -0.016(9) -0.020(12)
C110 0.035(9) 0.041(9) 0.033(9) 0.009(7) -0.015(7) -0.010(8)
C111 0.114(19) 0.049(11) 0.032(10) 0.014(8) -0.001(10) -0.049(13)
C112 0.080(15) 0.069(13) 0.033(10) 0.015(9) -0.014(9) -0.042(13)
N1 0.12(2) 0.077(16) 0.11(2) -0.021(15) 0.040(17) -0.063(19)
N2 0.045(11) 0.064(11) 0.083(14) 0.000(10) -0.015(9) -0.006(10)
N4 0.15(2) 0.097(17) 0.095(18) -0.035(14) 0.000(17) -0.079(18)
N6 0.083(18) 0.099(18) 0.11(2) -0.002(16) 0.000(15) -0.017(16)
N7 0.078(15) 0.093(16) 0.052(13) -0.002(12) -0.019(11) -0.008(13)
N8 0.047(10) 0.069(11) 0.059(11) 0.005(9) -0.012(8) -0.017(9)
N9 0.067(12) 0.045(9) 0.070(12) -0.006(8) 0.016(10) -0.032(9)
N10 0.074(14) 0.047(10) 0.110(17) -0.013(10) -0.039(12) -0.021(10)
N11 0.081(13) 0.073(12) 0.044(10) -0.015(9) -0.007(9) -0.039(11)
N12 0.056(10) 0.047(8) 0.042(8) 0.002(7) -0.004(7) -0.031(8)
N13 0.121(19) 0.069(12) 0.083(15) 0.020(11) -0.033(13) -0.065(14)
N14 0.080(13) 0.064(11) 0.038(9) 0.003(8) -0.008(8) -0.034(10)
Br1 0.092(2) 0.126(3) 0.128(3) -0.042(2) -0.0097(19) -0.055(2)
Br2 0.128(3) 0.0783(19) 0.174(4) -0.024(2) -0.010(3) -0.043(2)
Br3 0.163(4) 0.114(3) 0.177(4) -0.011(3) 0.016(3) -0.082(3)
Br4 0.0829(19) 0.132(2) 0.0441(13) 0.0237(14) -0.0097(12) -0.0286(18)
Br5 0.0798(17) 0.0730(15) 0.0950(18) -0.0143(13) -0.0156(14) -0.0444(14)
Br6 0.137(3) 0.159(3) 0.097(2) -0.085(2) 0.029(2) -0.093(3)
Br7 0.110(2) 0.0716(14) 0.0686(15) -0.0041(12) -0.0230(14) -0.0548(16)

loop_
_atom_type_symbol
_atom_type_description
_atom_type_scat_dispersion_real
_atom_type_scat_dispersion_imag
_atom_type_scat_source
C C 0.0033 0.0016 'International Tables Vol C Tables 4.2.6.8 and 6.1.1.4'
H H 0.0000 0.0000 'International Tables Vol C Tables 4.2.6.8 and 6.1.1.4'
N N 0.0061 0.0033 'International Tables Vol C Tables 4.2.6.8 and 6.1.1.4'
O O 0.0106 0.0060 'International Tables Vol C Tables 4.2.6.8 and 6.1.1.4'
P P 0.1023 0.0942 'International Tables Vol C Tables 4.2.6.8 and 6.1.1.4'
Br Br -0.2901 2.4595 'International Tables Vol C Tables 4.2.6.8 and 6.1.1.4'
W W -0.8490 6.8722 'International Tables Vol C Tables 4.2.6.8 and 6.1.1.4'

loop_
_geom_angle_atom_site_label_1
_geom_angle_atom_site_label_2
_geom_angle_atom_site_label_3
_geom_angle
O29 W1 O39 99.0(5)
O29 W1 O31 101.9(5)
O39 W1 O31 88.4(4)
O29 W1 O12 100.6(5)
O39 W1 O12 90.4(4)
O31 W1 O12 157.4(4)
O29 W1 O45 99.7(5)
O39 W1 O45 161.2(4)
O31 W1 O45 86.1(4)
O12 W1 O45 87.9(4)
O29 W1 O4 173.6(4)
O39 W1 O4 80.7(4)
O31 W1 O4 84.5(4)
O12 W1 O4 73.0(4)
O45 W1 O4 80.8(4)
O41 W2 O38 104.9(5)
O41 W2 O45 103.7(5)
O38 W2 O45 86.3(5)
O41 W2 O59 98.7(5)
O38 W2 O59 90.6(5)
O45 W2 O59 157.4(4)
O41 W2 O47 97.5(5)
O38 W2 O47 157.4(4)
O45 W2 O47 85.9(5)
O59 W2 O47 88.5(4)
O41 W2 O1 167.5(5)
O38 W2 O1 85.3(4)
O45 W2 O1 83.9(4)
O59 W2 O1 73.6(4)
O47 W2 O1 72.8(4)
O21 W3 O48 102.2(5)
O21 W3 O51 103.2(5)
O48 W3 O51 86.5(4)
O21 W3 O46 101.0(5)
O48 W3 O46 156.7(4)
O51 W3 O46 89.3(4)
O21 W3 O47 101.9(5)
O48 W3 O47 87.4(4)
O51 W3 O47 154.8(4)
O46 W3 O47 86.8(4)
O21 W3 O1 171.2(4)
O48 W3 O1 84.2(4)
O51 W3 O1 82.9(4)
O46 W3 O1 72.6(4)
O47 W3 O1 72.2(4)
O11 W4 O31 102.5(5)
O11 W4 O40 98.3(5)
O31 W4 O40 89.0(4)
O11 W4 O14 99.9(5)
O31 W4 O14 157.4(4)
O40 W4 O14 90.9(4)
O11 W4 O38 96.9(5)
O31 W4 O38 84.4(4)
O40 W4 O38 164.4(4)
O14 W4 O38 89.8(5)
O11 W4 O2 172.7(5)
O31 W4 O2 84.6(4)
O40 W4 O2 83.7(4)
O14 W4 O2 73.0(4)
O38 W4 O2 81.6(4)
O9 W5 O43 99.1(5)
O9 W5 O28 101.8(5)
O43 W5 O28 88.2(4)
O9 W5 O12 100.5(5)
O43 W5 O12 92.4(4)
O28 W5 O12 157.3(4)
O9 W5 O48 97.6(5)
O43 W5 O48 162.9(4)
O28 W5 O48 84.6(4)
O12 W5 O48 88.3(4)
O9 W5 O4 173.3(5)
O43 W5 O4 83.1(4)
O28 W5 O4 84.6(4)
O12 W5 O4 73.0(4)
O48 W5 O4 80.7(4)
O62 W6 O13 102.3(5)
O62 W6 O44 98.6(5)
O13 W6 O44 89.7(5)
O62 W6 O28 99.5(5)
O13 W6 O28 158.1(5)
O44 W6 O28 88.5(4)
O62 W6 O51 98.7(5)
O13 W6 O51 89.3(4)
O44 W6 O51 162.4(5)
O28 W6 O51 85.9(4)
O62 W6 O3 176.1(4)
O13 W6 O3 73.7(4)
O44 W6 O3 81.7(4)
O28 W6 O3 84.4(4)
O51 W6 O3 81.2(4)
O32 W7 O35 99.8(5)
O32 W7 O37 101.2(5)
O35 W7 O37 88.5(4)
O32 W7 O13 102.6(6)
O35 W7 O13 90.7(5)
O37 W7 O13 156.0(4)
O32 W7 O36 96.3(5)
O35 W7 O36 163.4(4)
O37 W7 O36 84.6(4)
O13 W7 O36 89.5(4)
O32 W7 O3 174.2(5)
O35 W7 O3 83.2(4)
O37 W7 O3 83.7(4)
O13 W7 O3 72.4(4)
O36 W7 O3 81.0(4)
O22 W8 O34 99.9(5)
O22 W8 O43 98.2(5)
O34 W8 O43 90.9(5)
O22 W8 O30 102.9(5)
O34 W8 O30 157.2(5)
O43 W8 O30 87.1(5)
O22 W8 O61 98.6(5)
O34 W8 O61 89.0(5)
O43 W8 O61 162.9(4)
O30 W8 O61 86.4(5)
O22 W8 O8 171.4(5)
O34 W8 O8 71.5(4)
O43 W8 O8 82.1(4)
O30 W8 O8 85.7(4)
O61 W8 O8 81.7(4)
O10 W9 O36 103.4(5)
O10 W9 O42 102.8(5)
O36 W9 O42 86.3(4)
O10 W9 O46 100.6(5)
O36 W9 O46 90.0(4)
O42 W9 O46 156.5(4)
O10 W9 O59 100.1(5)
O36 W9 O59 156.5(4)
O42 W9 O59 87.8(4)
O46 W9 O59 86.4(4)
O10 W9 O1 170.4(4)
O36 W9 O1 83.7(4)
O42 W9 O1 83.9(4)
O46 W9 O1 72.7(4)
O59 W9 O1 73.0(4)
O60 W10 O39 100.3(5)
O60 W10 O34 100.2(5)
O39 W10 O34 91.1(5)
O60 W10 O50 102.2(5)
O39 W10 O50 90.0(4)
O34 W10 O50 157.0(5)
O60 W10 O54 96.8(5)
O39 W10 O54 162.9(4)
O34 W10 O54 86.5(5)
O50 W10 O54 85.7(4)
O60 W10 O8 172.6(5)
O39 W10 O8 81.7(4)
O34 W10 O8 72.6(4)
O50 W10 O8 84.9(4)
O54 W10 O8 81.4(4)
O58 W11 O55 97.9(5)
O58 W11 O37 100.8(5)
O55 W11 O37 88.5(5)
O58 W11 O42 99.2(5)
O55 W11 O42 162.8(4)
O37 W11 O42 86.4(4)
O58 W11 O14 101.0(5)
O55 W11 O14 89.2(5)
O37 W11 O14 158.3(4)
O42 W11 O14 89.5(5)
O58 W11 O2 174.5(5)
O55 W11 O2 81.1(4)
O37 W11 O2 84.7(4)
O42 W11 O2 82.1(4)
O14 W11 O2 73.6(4)
O26 W12 O56 101.6(6)
O26 W12 O35 99.1(6)
O56 W12 O35 90.0(5)
O26 W12 O20 101.7(6)
O56 W12 O20 156.7(4)
O35 W12 O20 87.1(5)
O26 W12 O52 97.2(6)
O56 W12 O52 90.7(5)
O35 W12 O52 163.2(5)
O20 W12 O52 85.7(5)
O26 W12 O7 174.4(5)
O56 W12 O7 73.2(4)
O35 W12 O7 82.9(4)
O20 W12 O7 83.5(4)
O52 W12 O7 81.2(4)
O23 W13 O20 101.0(6)
O23 W13 O55 98.9(5)
O20 W13 O55 89.1(5)
O23 W13 O24 99.9(6)
O20 W13 O24 159.1(5)
O55 W13 O24 89.0(5)
O23 W13 O16 98.7(5)
O20 W13 O16 86.4(5)
O55 W13 O16 162.4(5)
O24 W13 O16 89.2(5)
O23 W13 O5 174.0(6)
O20 W13 O5 84.9(5)
O55 W13 O5 80.5(4)
O24 W13 O5 74.2(5)
O16 W13 O5 82.1(4)
O18 W14 O50 103.8(5)
O18 W14 O40 98.2(5)
O50 W14 O40 87.0(4)
O18 W14 O24 98.7(6)
O50 W14 O24 157.5(5)
O40 W14 O24 90.3(5)
O18 W14 O33 97.1(6)
O50 W14 O33 86.0(4)
O40 W14 O33 164.3(5)
O24 W14 O33 90.8(5)
O18 W14 O5 171.5(5)
O50 W14 O5 84.6(4)
O40 W14 O5 82.6(4)
O24 W14 O5 72.8(5)
O33 W14 O5 82.8(4)
O17 W15 O19 97.3(6)
O17 W15 O44 99.2(6)
O19 W15 O44 163.4(5)
O17 W15 O30 102.3(5)
O19 W15 O30 86.5(5)
O44 W15 O30 88.1(4)
O17 W15 O56 99.2(5)
O19 W15 O56 90.2(5)
O44 W15 O56 89.2(5)
O30 W15 O56 158.6(4)
O17 W15 O7 172.2(5)
O19 W15 O7 82.0(4)
O44 W15 O7 82.0(4)
O30 W15 O7 85.4(4)
O56 W15 O7 73.1(4)
O15 W16 O33 102.2(6)
O15 W16 O54 101.6(5)
O33 W16 O54 86.9(4)
O15 W16 O57 99.9(6)
O33 W16 O57 89.0(5)
O54 W16 O57 158.5(5)
O15 W16 O53 100.2(6)
O33 W16 O53 157.6(5)
O54 W16 O53 89.6(4)
O57 W16 O53 86.2(5)
O15 W16 O6 170.9(5)
O33 W16 O6 84.3(5)
O54 W16 O6 84.9(4)
O57 W16 O6 73.7(5)
O53 W16 O6 73.4(4)
O27 W17 O49 100.6(6)
O27 W17 O61 103.7(6)
O49 W17 O61 155.7(4)
O27 W17 O53 100.2(6)
O49 W17 O53 86.7(6)
O61 W17 O53 88.6(5)
O27 W17 O19 103.0(6)
O49 W17 O19 90.3(5)
O61 W17 O19 84.7(5)
O53 W17 O19 156.8(4)
O27 W17 O6 170.1(6)
O49 W17 O6 72.1(4)
O61 W17 O6 83.7(4)
O53 W17 O6 73.1(4)
O19 W17 O6 84.0(4)
O25 W18 O16 102.6(6)
O25 W18 O52 103.8(6)
O16 W18 O52 87.0(5)
O25 W18 O49 101.0(6)
O16 W18 O49 156.3(5)
O52 W18 O49 89.0(6)
O25 W18 O57 98.0(6)
O16 W18 O57 89.8(5)
O52 W18 O57 158.1(5)
O49 W18 O57 85.2(6)
O25 W18 O6 169.3(5)
O16 W18 O6 83.9(4)
O52 W18 O6 84.8(4)
O49 W18 O6 72.4(4)
O57 W18 O6 73.3(5)
O3 P1 O2 111.8(6)
O3 P1 O4 111.3(5)
O2 P1 O4 112.2(6)
O3 P1 O1 107.0(6)
O2 P1 O1 107.2(5)
O4 P1 O1 107.0(5)
O7 P2 O5 110.9(6)
O7 P2 O8 112.2(6)
O5 P2 O8 110.8(6)
O7 P2 O6 107.2(6)
O5 P2 O6 107.9(6)
O8 P2 O6 107.5(6)
P1 O1 W9 125.0(5)
P1 O1 W3 124.8(5)
W9 O1 W3 91.1(3)
P1 O1 W2 124.0(6)
W9 O1 W2 90.5(3)
W3 O1 W2 91.2(3)
P1 O2 W11 128.3(6)
P1 O2 W4 127.9(6)
W11 O2 W4 90.7(3)
P1 O3 W6 128.7(6)
P1 O3 W7 127.7(5)
W6 O3 W7 89.6(3)
P1 O4 W5 128.8(6)
P1 O4 W1 128.3(5)
W5 O4 W1 90.5(3)
P2 O5 W13 127.9(6)
P2 O5 W14 126.6(6)
W13 O5 W14 90.2(4)
P2 O6 W18 125.0(6)
P2 O6 W16 124.8(6)
W18 O6 W16 91.6(4)
P2 O6 W17 124.4(7)
W18 O6 W17 90.6(3)
W16 O6 W17 90.0(3)
P2 O7 W15 128.7(6)
P2 O7 W12 128.6(6)
W15 O7 W12 89.5(4)
P2 O8 W10 129.2(6)
P2 O8 W8 126.7(5)
W10 O8 W8 91.2(3)
W5 O12 W1 123.1(5)
W6 O13 W7 124.2(6)
W4 O14 W11 122.6(5)
W18 O16 W13 150.3(7)
W15 O19 W17 151.6(6)
W13 O20 W12 151.1(6)
W13 O24 W14 122.7(7)
W6 O28 W5 152.0(5)
W15 O30 W8 149.5(7)
W4 O31 W1 152.8(6)
W16 O33 W14 150.4(7)
W8 O34 W10 124.4(6)
W7 O35 W12 164.0(6)
W9 O36 W7 152.4(6)
W7 O37 W11 152.2(6)
W2 O38 W4 152.0(5)
W10 O39 W1 162.8(6)
W4 O40 W14 164.1(6)
W9 O42 W11 150.1(5)
W5 O43 W8 164.3(6)
W15 O44 W6 163.2(6)
W2 O45 W1 149.3(6)
W9 O46 W3 123.6(5)
W2 O47 W3 123.8(5)
W3 O48 W5 151.0(6)
W17 O49 W18 125.0(6)
W14 O50 W10 151.8(6)
W3 O51 W6 151.8(6)
W18 O52 W12 150.9(7)
W17 O53 W16 123.5(6)
W16 O54 W10 149.7(5)
W11 O55 W13 161.9(7)
W12 O56 W15 124.1(5)
W16 O57 W18 121.4(7)
W2 O59 W9 122.9(5)
W17 O61 W8 151.8(7)
N1 C1 C2 121(3)
N1 C1 H1A 119.3
C2 C1 H1A 119.3
C3 C2 C1 124(3)
C3 C2 H2A 118.0
C1 C2 H2A 118.0
C2 C3 C4 115(3)
C2 C3 C6 123(2)
C4 C3 C6 122(2)
C5 C4 C3 118(3)
C5 C4 H4A 121.1
C3 C4 H4A 121.1
N1 C5 C4 123(3)
N1 C5 H5A 118.3
C4 C5 H5A 118.3
N2 C6 C7 120(2)
N2 C6 C3 118(2)
C7 C6 C3 122(2)
C8 C7 C6 118(2)
C8 C7 H7A 120.8
C6 C7 H7A 120.8
C9 C8 C7 123(3)
C9 C8 H8A 118.3
C7 C8 H8A 118.3
C8 C9 C10 117(2)
C8 C9 C11 126(2)
C10 C9 C11 117(2)
N2 C10 C9 121(2)
N2 C10 H10A 119.7
C9 C10 H10A 119.7
C12 C11 C16 118(2)
C12 C11 C9 124(2)
C16 C11 C9 119(2)
C11 C12 C13 121(2)
C11 C12 H12A 119.7
C13 C12 H12A 119.7
C14 C13 C12 119(3)
C14 C13 H13A 120.3
C12 C13 H13A 120.3
C13 C14 C15 122(3)
C13 C14 Br1 118(2)
C15 C14 Br1 120(2)
C14 C15 C16 119(2)
C14 C15 H15A 120.5
C16 C15 H15A 120.5
C15 C16 C11 121(3)
C15 C16 H16A 119.7
C11 C16 H16A 119.7
N4 C22 C23 145(3)
N4 C22 C19 112(3)
C23 C22 C19 103(3)
C22 C23 C24 112(2)
C22 C23 H23A 124.2
C24 C23 H23A 124.2
C25 C24 C23 107(2)
C25 C24 H24A 126.5
C23 C24 H24A 126.5
C24 C25 C26 134(3)
C24 C25 C27 115(2)
C26 C25 C27 111(3)
C25 C26 N4 117(3)
C25 C26 H26A 121.3
N4 C26 H26A 121.3
C28 C27 C32 134(4)
C28 C27 C25 115(3)
C32 C27 C25 111(3)
C27 C28 C29 115(3)
C27 C28 H28A 122.6
C29 C28 H28A 122.6
C30 C29 C28 127(4)
C30 C29 H29A 116.6
C28 C29 H29A 116.7
C29 C30 C31 110(3)
C29 C30 Br2 138(5)
C31 C30 Br2 110(5)
C30 C31 C32 127(5)
C30 C31 H31A 116.5
C32 C31 H31A 116.5
C27 C32 C31 102(4)
C27 C32 H32A 128.9
C31 C32 H32A 129.0
C33 N5 C37 120.0
N5 C33 C34 120.0
N5 C33 H33A 120.0
C34 C33 H33A 120.0
C33 C34 C35 120.0
C33 C34 H34A 120.0
C35 C34 H34A 120.0
C34 C35 C36 120.0
C34 C35 C38 124(2)
C36 C35 C38 116(2)
C35 C36 C37 120.0
C35 C36 H36A 120.0
C37 C36 H36A 120.0
C36 C37 N5 120.0
C36 C37 H37A 120.0
N5 C37 H37A 120.0
N6 C38 C39 126(3)
N6 C38 C35 121(3)
C39 C38 C35 113(3)
C40 C39 C38 118(3)
C40 C39 H39A 120.8
C38 C39 H39A 120.8
C39 C40 C41 115(3)
C39 C40 H40A 122.3
C41 C40 H40A 122.3
C42 C41 C40 124(3)
C42 C41 C43 115(3)
C40 C41 C43 120(2)
C41 C42 N6 119(3)
C41 C42 H42A 120.7
N6 C42 H42A 120.7
C48 C43 C44 118(3)
C48 C43 C41 128(2)
C44 C43 C41 114(2)
C43 C44 C45 107(3)
C43 C44 H44A 126.3
C45 C44 H44A 126.3
C46 C45 C44 134(4)
C46 C45 C47 35(2)
C44 C45 C47 99(2)
C46 C45 H45A 113.2
C44 C45 H45A 113.2
C47 C45 H45A 147.7
C45 C46 C47 114(3)
C45 C46 Br3 124(3)
C47 C46 Br3 122(3)
C46 C47 C48 125(4)
C46 C47 C45 31.5(17)
C48 C47 C45 93(3)
C46 C47 H47A 117.6
C48 C47 H47A 117.6
C45 C47 H47A 148.9
C43 C48 C47 122(3)
C43 C48 H48A 119.0
C47 C48 H48A 119.0
N7 C49 C50 119(3)
N7 C49 H49A 120.7
C50 C49 H49A 120.7
C51 C50 C49 117(3)
C51 C50 H50A 121.3
C49 C50 H50A 121.3
C50 C51 C52 118(2)
C50 C51 C54 119(2)
C52 C51 C54 123(2)
C51 C52 C53 120(3)
C51 C52 H52A 119.9
C53 C52 H52A 119.9
N7 C53 C52 123(3)
N7 C53 H53A 118.7
C52 C53 H53A 118.7
N8 C54 C55 123.3(18)
N8 C54 C51 115(2)
C55 C54 C51 121.6(19)
C56 C55 C54 118.8(19)
C56 C55 H55A 120.6
C54 C55 H55A 120.6
C55 C56 C57 120.7(19)
C55 C56 H56A 119.7
C57 C56 H56A 119.7
C56 C57 C58 115.2(18)
C56 C57 C59 121.9(17)
C58 C57 C59 122.9(16)
N8 C58 C57 124.9(18)
N8 C58 H58A 117.6
C57 C58 H58A 117.6
C64 C59 C60 118.7(17)
C64 C59 C57 119.3(15)
C60 C59 C57 121.0(17)
C59 C60 C61 120.9(19)
C59 C60 H60A 119.5
C61 C60 H60A 119.5
C62 C61 C60 118.8(18)
C62 C61 H61A 120.6
C60 C61 H61A 120.6
C61 C62 C63 121.2(18)
C61 C62 Br4 120.7(15)
C63 C62 Br4 117.9(15)
C62 C63 C64 120(2)
C62 C63 H63A 120.0
C64 C63 H63A 120.0
C59 C64 C63 120.3(18)
C59 C64 H64A 119.8
C63 C64 H64A 119.8
C66 C65 N9 121.9(18)
C66 C65 H65A 119.0
N9 C65 H65A 119.0
C65 C66 C67 121(2)
C65 C66 H66A 119.5
C67 C66 H66A 119.5
C68 C67 C66 115.1(18)
C68 C67 C70 120.2(19)
C66 C67 C70 125(2)
C69 C68 C67 122.0(19)
C69 C68 H68A 119.0
C67 C68 H68A 119.0
N9 C69 C68 119.5(18)
N9 C69 H69A 120.2
C68 C69 H69A 120.2
N10 C70 C71 123.6(18)
N10 C70 C67 118(2)
C71 C70 C67 118.4(19)
C70 C71 C72 114.9(18)
C70 C71 H71A 122.6
C72 C71 H71A 122.6
C73 C72 C71 122.0(18)
C73 C72 H72A 119.0
C71 C72 H72A 119.0
C72 C73 C74 116.1(19)
C72 C73 C75 121.4(17)
C74 C73 C75 122.4(17)
C73 C74 N10 125(2)
C73 C74 H74A 117.5
N10 C74 H74A 117.5
C80 C75 C76 117.1(19)
C80 C75 C73 123.2(18)
C76 C75 C73 119.7(17)
C77 C76 C75 121(2)
C77 C76 H76A 119.3
C75 C76 H76A 119.3
C76 C77 C78 119(2)
C76 C77 H77A 120.4
C78 C77 H77A 120.4
C77 C78 C79 122.4(18)
C77 C78 Br5 119.0(16)
C79 C78 Br5 118.5(15)
C78 C79 C80 113.4(19)
C78 C79 H79A 123.3
C80 C79 H79A 123.3
C75 C80 C79 126(2)
C75 C80 H80A 116.9
C79 C80 H80A 116.9
N11 C81 C82 120.6(19)
N11 C81 H81A 119.7
C82 C81 H81A 119.7
C81 C82 C83 118.9(18)
C81 C82 H82A 120.6
C83 C82 H82A 120.6
C84 C83 C82 119.6(18)
C84 C83 C86 121.2(17)
C82 C83 C86 119.2(15)
C83 C84 C85 117.2(18)
C83 C84 H84A 121.4
C85 C84 H84A 121.4
N11 C85 C84 123.7(17)
N11 C85 H85A 118.1
C84 C85 H85A 118.1
N12 C86 C87 120.5(16)
N12 C86 C83 117.7(15)
C87 C86 C83 121.7(15)
C88 C87 C86 120.0(15)
C88 C87 H87A 120.0
C86 C87 H87A 120.0
C87 C88 C89 119.9(16)
C87 C88 H88A 120.0
C89 C88 H88A 120.0
C90 C89 C88 116.8(16)
C90 C89 C91 117.1(15)
C88 C89 C91 126.0(15)
N12 C90 C89 125.4(16)
N12 C90 H90A 117.3
C89 C90 H90A 117.3
C96 C91 C92 117.3(18)
C96 C91 C89 120.2(17)
C92 C91 C89 122.1(17)
C93 C92 C91 124(2)
C93 C92 H92A 118.1
C91 C92 H92A 118.1
C92 C93 C94 117(2)
C92 C93 H93A 121.6
C94 C93 H93A 121.6
C95 C94 C93 123.9(18)
C95 C94 Br6 118.4(18)
C93 C94 Br6 117.6(18)
C94 C95 C96 117(2)
C94 C95 H95A 121.4
C96 C95 H95A 121.4
C91 C96 C95 121(2)
C91 C96 H96A 119.6
C95 C96 H96A 119.6
N13 C97 C98 120(2)
N13 C97 H97A 119.9
C98 C97 H97A 119.9
C99 C98 C97 120(2)
C99 C98 H98A 120.0
C97 C98 H98A 120.0
C100 C99 C98 116.6(17)
C100 C99 C102 119.6(18)
C98 C99 C102 123.8(17)
C101 C100 C99 122(2)
C101 C100 H10B 119.2
C99 C100 H10B 119.2
N13 C101 C100 122(2)
N13 C101 H10C 119.2
C100 C101 H10C 119.2
C103 C102 N14 122.7(16)
C103 C102 C99 116.6(16)
N14 C102 C99 120.7(17)
C102 C103 C104 118.8(16)
C102 C103 H10D 120.6
C104 C103 H10D 120.6
C103 C104 C105 125.4(18)
C103 C104 H10E 117.3
C105 C104 H10E 117.3
C106 C105 C104 114.4(16)
C106 C105 C107 124.7(14)
C104 C105 C107 120.8(15)
C105 C106 N14 121.8(16)
C105 C106 H10F 119.1
N14 C106 H10F 119.1
C108 C107 C112 119.9(17)
C108 C107 C105 122.2(15)
C112 C107 C105 117.9(15)
C107 C108 C109 120.7(16)
C107 C108 H10G 119.6
C109 C108 H10G 119.6
C110 C109 C108 119.3(18)
C110 C109 H10H 120.4
C108 C109 H10H 120.4
C111 C110 C109 120.5(17)
C111 C110 Br7 120.0(12)
C109 C110 Br7 119.4(14)
C110 C111 C112 121.8(16)
C110 C111 H11A 119.1
C112 C111 H11A 119.1
C111 C112 C107 117.3(18)
C111 C112 H11B 121.3
C107 C112 H11B 121.3
C5 N1 C1 118(3)
C10 N2 C6 120(2)
C22 N4 C26 103(3)
C38 N6 C42 117(3)
C49 N7 C53 123(3)
C54 N8 C58 117.2(18)
C65 N9 C69 120.4(16)
C70 N10 C74 118(2)
C81 N11 C85 119.8(17)
C86 N12 C90 117.2(15)
C101 N13 C97 119.8(19)
C106 N14 C102 116.5(16)
C17 N3 C21 120.0
N3 C17 C18 120.0
N3 C17 H17A 120.0
C18 C17 H17A 120.0
C19 C18 C17 120.0
C19 C18 H18A 120.0
C17 C18 H18A 120.0
C18 C19 C20 120.0
C18 C19 C22 136(2)
C20 C19 C22 104(2)
C21 C20 C19 120.0
C21 C20 H20A 120.0
C19 C20 H20A 120.0
C20 C21 N3 120.0
C20 C21 H21A 120.0
N3 C21 H21A 120.0

loop_
_geom_bond_atom_site_label_1
_geom_bond_atom_site_label_2
_geom_bond_distance
W1 O29 1.712(10)
W1 O39 1.898(9)
W1 O31 1.900(11)
W1 O12 1.905(11)
W1 O45 1.951(10)
W1 O4 2.358(10)
W2 O41 1.676(10)
W2 O38 1.883(11)
W2 O45 1.897(10)
W2 O59 1.901(10)
W2 O47 1.903(11)
W2 O1 2.379(9)
W3 O21 1.675(12)
W3 O48 1.883(10)
W3 O51 1.888(9)
W3 O46 1.926(10)
W3 O47 1.948(11)
W3 O1 2.375(10)
W4 O11 1.696(11)
W4 O31 1.886(10)
W4 O40 1.890(10)
W4 O14 1.908(11)
W4 O38 1.931(10)
W4 O2 2.372(10)
W5 O9 1.694(11)
W5 O43 1.884(11)
W5 O28 1.903(10)
W5 O12 1.904(11)
W5 O48 1.962(10)
W5 O4 2.358(10)
W6 O62 1.703(12)
W6 O13 1.886(11)
W6 O44 1.898(11)
W6 O28 1.899(10)
W6 O51 1.907(10)
W6 O3 2.354(10)
W7 O32 1.691(11)
W7 O35 1.879(11)
W7 O37 1.895(10)
W7 O13 1.903(11)
W7 O36 1.935(10)
W7 O3 2.399(9)
W8 O22 1.705(12)
W8 O34 1.900(12)
W8 O43 1.903(10)
W8 O30 1.906(10)
W8 O61 1.915(11)
W8 O8 2.382(9)
W9 O10 1.706(11)
W9 O36 1.878(9)
W9 O42 1.906(10)
W9 O46 1.921(10)
W9 O59 1.942(10)
W9 O1 2.374(9)
W10 O60 1.709(11)
W10 O39 1.872(10)
W10 O34 1.908(11)
W10 O50 1.918(11)
W10 O54 1.945(10)
W10 O8 2.334(10)
W11 O58 1.712(11)
W11 O55 1.887(11)
W11 O37 1.896(10)
W11 O42 1.908(10)
W11 O14 1.913(12)
W11 O2 2.341(10)
W12 O26 1.706(12)
W12 O56 1.877(11)
W12 O35 1.900(11)
W12 O20 1.916(11)
W12 O52 1.936(11)
W12 O7 2.394(10)
W13 O23 1.706(12)
W13 O20 1.884(11)
W13 O55 1.892(11)
W13 O24 1.901(14)
W13 O16 1.937(11)
W13 O5 2.347(10)
W14 O18 1.692(11)
W14 O50 1.870(11)
W14 O40 1.906(10)
W14 O24 1.921(12)
W14 O33 1.941(11)
W14 O5 2.389(13)
W15 O17 1.702(12)
W15 O19 1.884(12)
W15 O44 1.887(11)
W15 O30 1.899(10)
W15 O56 1.919(11)
W15 O7 2.369(11)
W16 O15 1.712(12)
W16 O33 1.881(11)
W16 O54 1.899(11)
W16 O57 1.928(13)
W16 O53 1.929(12)
W16 O6 2.380(12)
W17 O27 1.686(11)
W17 O49 1.892(13)
W17 O61 1.907(11)
W17 O53 1.911(13)
W17 O19 1.934(12)
W17 O6 2.401(10)
W18 O25 1.696(12)
W18 O16 1.874(12)
W18 O52 1.876(12)
W18 O49 1.927(12)
W18 O57 1.970(14)
W18 O6 2.365(11)
P1 O3 1.512(9)
P1 O2 1.530(11)
P1 O4 1.535(10)
P1 O1 1.572(10)
P2 O7 1.505(12)
P2 O5 1.529(12)
P2 O8 1.546(11)
P2 O6 1.558(11)
OW2 OW4 1.20(5)
OW3 OW3' 1.19(4)
C1 N1 1.31(4)
C1 C2 1.31(4)
C1 H1A 0.9300
C2 C3 1.31(3)
C2 H2A 0.9300
C3 C4 1.39(3)
C3 C6 1.47(3)
C4 C5 1.37(4)
C4 H4A 0.9300
C5 N1 1.27(4)
C5 H5A 0.9300
C6 N2 1.35(3)
C6 C7 1.39(3)
C7 C8 1.35(3)
C7 H7A 0.9300
C8 C9 1.31(3)
C8 H8A 0.9300
C9 C10 1.43(3)
C9 C11 1.48(3)
C10 N2 1.34(3)
C10 H10A 0.9300
C11 C12 1.34(3)
C11 C16 1.42(3)
C12 C13 1.42(3)
C12 H12A 0.9300
C13 C14 1.31(3)
C13 H13A 0.9300
C14 C15 1.35(3)
C14 Br1 1.93(2)
C15 C16 1.37(4)
C15 H15A 0.9300
C16 H16A 0.9300
C22 N4 1.21(3)
C22 C23 1.25(4)
C22 C19 1.49(3)
C23 C24 1.62(4)
C23 H23A 0.9300
C24 C25 1.27(3)
C24 H24A 0.9300
C25 C26 1.29(4)
C25 C27 1.69(4)
C26 N4 1.59(5)
C26 H26A 0.9300
C27 C28 1.20(3)
C27 C32 1.24(4)
C28 C29 1.48(4)
C28 H28A 0.9300
C29 C30 1.17(7)
C29 H29A 0.9300
C30 C31 1.30(10)
C30 Br2 1.88(3)
C31 C32 1.68(5)
C31 H31A 0.9300
C32 H32A 0.9300
N5 C33 1.3900
N5 C37 1.3900
C33 C34 1.3900
C33 H33A 0.9300
C34 C35 1.3900
C34 H34A 0.9300
C35 C36 1.3900
C35 C38 1.51(3)
C36 C37 1.3900
C36 H36A 0.9300
C37 H37A 0.9300
C38 N6 1.35(3)
C38 C39 1.38(4)
C39 C40 1.38(4)
C39 H39A 0.9300
C40 C41 1.42(3)
C40 H40A 0.9300
C41 C42 1.36(3)
C41 C43 1.57(4)
C42 N6 1.37(4)
C42 H42A 0.9300
C43 C48 1.33(4)
C43 C44 1.40(3)
C44 C45 1.51(4)
C44 H44A 0.9300
C45 C46 1.15(4)
C45 C47 2.02(6)
C45 H45A 0.9300
C46 C47 1.26(5)
C46 Br3 1.84(2)
C47 C48 1.35(4)
C47 H47A 0.9300
C48 H48A 0.9300
C49 N7 1.24(4)
C49 C50 1.53(4)
C49 H49A 0.9300
C50 C51 1.36(4)
C50 H50A 0.9300
C51 C52 1.37(3)
C51 C54 1.51(2)
C52 C53 1.39(3)
C52 H52A 0.9300
C53 N7 1.27(4)
C53 H53A 0.9300
C54 N8 1.30(2)
C54 C55 1.37(3)
C55 C56 1.36(2)
C55 H55A 0.9300
C56 C57 1.38(2)
C56 H56A 0.9300
C57 C58 1.38(3)
C57 C59 1.51(2)
C58 N8 1.34(2)
C58 H58A 0.9300
C59 C64 1.36(2)
C59 C60 1.37(2)
C60 C61 1.42(2)
C60 H60A 0.9300
C61 C62 1.32(3)
C61 H61A 0.9300
C62 C63 1.37(3)
C62 Br4 1.891(16)
C63 C64 1.39(3)
C63 H63A 0.9300
C64 H64A 0.9300
C65 C66 1.32(3)
C65 N9 1.33(3)
C65 H65A 0.9300
C66 C67 1.43(3)
C66 H66A 0.9300
C67 C68 1.38(3)
C67 C70 1.50(3)
C68 C69 1.36(2)
C68 H68A 0.9300
C69 N9 1.35(2)
C69 H69A 0.9300
C70 N10 1.27(3)
C70 C71 1.39(3)
C71 C72 1.43(3)
C71 H71A 0.9300
C72 C73 1.33(3)
C72 H72A 0.9300
C73 C74 1.34(3)
C73 C75 1.48(3)
C74 N10 1.35(2)
C74 H74A 0.9300
C75 C80 1.31(3)
C75 C76 1.40(2)
C76 C77 1.36(3)
C76 H76A 0.9300
C77 C78 1.38(3)
C77 H77A 0.9300
C78 C79 1.40(3)
C78 Br5 1.903(16)
C79 C80 1.43(3)
C79 H79A 0.9300
C80 H80A 0.9300
C81 N11 1.35(3)
C81 C82 1.39(3)
C81 H81A 0.9300
C82 C83 1.43(3)
C82 H82A 0.9300
C83 C84 1.38(2)
C83 C86 1.49(2)
C84 C85 1.39(3)
C84 H84A 0.9300
C85 N11 1.34(3)
C85 H85A 0.9300
C86 N12 1.329(19)
C86 C87 1.43(2)
C87 C88 1.33(2)
C87 H87A 0.9300
C88 C89 1.38(2)
C88 H88A 0.9300
C89 C90 1.37(2)
C89 C91 1.46(2)
C90 N12 1.33(2)
C90 H90A 0.9300
C91 C96 1.39(2)
C91 C92 1.39(3)
C92 C93 1.35(3)
C92 H92A 0.9300
C93 C94 1.39(3)
C93 H93A 0.9300
C94 C95 1.36(3)
C94 Br6 1.901(19)
C95 C96 1.42(3)
C95 H95A 0.9300
C96 H96A 0.9300
C97 N13 1.38(3)
C97 C98 1.41(3)
C97 H97A 0.9300
C98 C99 1.40(3)
C98 H98A 0.9300
C99 C100 1.39(3)
C99 C102 1.46(2)
C100 C101 1.38(3)
C100 H10B 0.9300
C101 N13 1.32(3)
C101 H10C 0.9300
C102 C103 1.31(2)
C102 N14 1.42(2)
C103 C104 1.31(3)
C103 H10D 0.9300
C104 C105 1.42(2)
C104 H10E 0.9300
C105 C106 1.37(2)
C105 C107 1.51(2)
C106 N14 1.40(2)
C106 H10F 0.9300
C107 C108 1.33(2)
C107 C112 1.41(2)
C108 C109 1.39(3)
C108 H10G 0.9300
C109 C110 1.34(2)
C109 H10H 0.9300
C110 C111 1.33(2)
C110 Br7 1.907(17)
C111 C112 1.38(3)
C111 H11A 0.9300
C112 H11B 0.9300
N3 C17 1.3900
N3 C21 1.3900
C17 C18 1.3900
C17 H17A 0.9300
C18 C19 1.3900
C18 H18A 0.9300
C19 C20 1.3900
C20 C21 1.3900
C20 H20A 0.9300
C21 H21A 0.9300
